data_4504390
loop_
_publ_author_name
'Song, Li'
'Du, Shao-Wu'
'Lin, Jian-Di'
'Zhou, Hui'
'Li, Tao'

_publ_section_title
;
 A 3D Metal--Organic Framework with Rare 3-Fold Interpenetrating Dia-g
 Nets Based on Silver(I) and Novel Tetradentate Imidazolate Ligand:
 Synthesis, Structure, and Possible Ferroelectric Property
;
_journal_issue 11
_journal_name_full 'Crystal Growth &amp; Design'
_journal_page_first 2268
_journal_paper_doi 10.1021/cg070458d
_journal_volume 7
_journal_year 2007
_chemical_formula_sum 'C140 H168 Ag8 N40 O28'
_chemical_formula_weight 3722.10
_chemical_name_systematic
; 
 ? 
;
_space_group_IT_number 43
_symmetry_cell_setting orthorhombic
_symmetry_space_group_name_Hall 'F 2 -2d'
_symmetry_space_group_name_H-M 'F d d 2'
_atom_sites_solution_hydrogens geom
_atom_sites_solution_primary direct
_atom_sites_solution_secondary difmap
_audit_creation_method SHELXL-97
_cell_angle_alpha 90.00
_cell_angle_beta 90.00
_cell_angle_gamma 90.00
_cell_formula_units_Z 4
_cell_length_a 33.573(7)
_cell_length_b 46.947(11)
_cell_length_c 9.467(2)
_cell_measurement_reflns_used 8217
_cell_measurement_temperature 294.1500
_cell_measurement_theta_max 27.4526
_cell_measurement_theta_min 2.5768
_cell_volume 14921(6)
_computing_cell_refinement 'CrystalClear (Rigaku/MSC Inc., 2005)'
_computing_data_collection 'CrystalClear (Rigaku/MSC Inc., 2005)'
_computing_data_reduction 'CrystalClear (Rigaku/MSC Inc., 2005)'
_computing_molecular_graphics 'Bruker SHELXTL'
_computing_publication_material 'Bruker SHELXTL'
_computing_structure_refinement 'SHELXL-97 (Sheldrick, 1997)'
_computing_structure_solution 'SHELXS-97 (Sheldrick, 1990)'
_diffrn_ambient_temperature 294.1500
_diffrn_measured_fraction_theta_full 0.992
_diffrn_measured_fraction_theta_max 0.992
_diffrn_measurement_device_type CCD
_diffrn_measurement_method CCD_Profile_fitting
_diffrn_radiation_monochromator Confocal
_diffrn_radiation_source 'Rotating Anode'
_diffrn_radiation_type MoK\a
_diffrn_radiation_wavelength 0.71073
_diffrn_reflns_av_R_equivalents 0.0337
_diffrn_reflns_av_sigmaI/netI 0.0303
_diffrn_reflns_limit_h_max 37
_diffrn_reflns_limit_h_min -43
_diffrn_reflns_limit_k_max 60
_diffrn_reflns_limit_k_min -55
_diffrn_reflns_limit_l_max 12
_diffrn_reflns_limit_l_min -12
_diffrn_reflns_number 28966
_diffrn_reflns_theta_full 27.47
_diffrn_reflns_theta_max 27.47
_diffrn_reflns_theta_min 2.12
_exptl_absorpt_coefficient_mu 1.112
_exptl_absorpt_correction_T_max 1.0000
_exptl_absorpt_correction_T_min 0.8297
_exptl_absorpt_correction_type multi-scan
_exptl_crystal_colour colorless
_exptl_crystal_density_diffrn 1.657
_exptl_crystal_density_method 'not measured'
_exptl_crystal_description plate
_exptl_crystal_F_000 7552
_exptl_crystal_size_max 0.4200
_exptl_crystal_size_mid 0.3000
_exptl_crystal_size_min 0.1000
_refine_diff_density_max 0.794
_refine_diff_density_min -0.787
_refine_diff_density_rms 0.110
_refine_ls_abs_structure_details 'Flack H D (1983), Acta Cryst. A39, 876-881'
_refine_ls_abs_structure_Flack 0.39(3)
_refine_ls_extinction_coef 0.00069(9)
_refine_ls_extinction_expression Fc^*^=kFc[1+0.001xFc^2^\l^3^/sin(2\q)]^-1/4^
_refine_ls_extinction_method SHELXL
_refine_ls_goodness_of_fit_ref 1.051
_refine_ls_hydrogen_treatment constr
_refine_ls_matrix_type full
_refine_ls_number_parameters 495
_refine_ls_number_reflns 8443
_refine_ls_number_restraints 4
_refine_ls_restrained_S_all 1.053
_refine_ls_R_factor_all 0.0663
_refine_ls_R_factor_gt 0.0578
_refine_ls_shift/su_max 0.000
_refine_ls_shift/su_mean 0.000
_refine_ls_structure_factor_coef Fsqd
_refine_ls_weighting_details 'calc w=1/[\s^2^(Fo^2^)+(0.1238P)^2^+0.0000P] where P=(Fo^2^+2Fc^2^)/3'
_refine_ls_weighting_scheme calc
_refine_ls_wR_factor_gt 0.1628
_refine_ls_wR_factor_ref 0.1791
_reflns_number_gt 7284
_reflns_number_total 8443
_reflns_threshold_expression >2sigma(I)
_cod_data_source_file cg070458d-file001.cif
_cod_data_source_block e:\data\xray\sl391\a
_cod_depositor_comments
;
The following automatic conversions were performed:

'_symmetry_cell_setting' value 'Orthorhombic' changed to
'orthorhombic' according to
/home/saulius/struct/CIF-dictionaries/cif_core.dic dictionary named
'cif_core.dic' version 2.4.1 from
2010-06-29.

'_exptl_absorpt_correction_type' value 'Multi-scan'
changed to 'multi-scan' according to
/home/saulius/struct/CIF-dictionaries/cif_core.dic dictionary named
'cif_core.dic' version 2.4.1 from 2010-06-29.

Automatic conversion script
Id: cif_fix_values 1715 2011-07-08 13:25:40Z adriana 
;
_cod_original_sg_symbol_H-M Fdd2
_cod_database_code 4504390

loop_
_symmetry_equiv_pos_as_xyz
'x, y, z'
'-x, -y, z'
'-x+1/4, y+1/4, z+1/4'
'x+1/4, -y+1/4, z+1/4'
'x, y+1/2, z+1/2'
'-x, -y+1/2, z+1/2'
'-x+1/4, y+3/4, z+3/4'
'x+1/4, -y+3/4, z+3/4'
'x+1/2, y, z+1/2'
'-x+1/2, -y, z+1/2'
'-x+3/4, y+1/4, z+3/4'
'x+3/4, -y+1/4, z+3/4'
'x+1/2, y+1/2, z'
'-x+1/2, -y+1/2, z'
'-x+3/4, y+3/4, z+1/4'
'x+3/4, -y+3/4, z+1/4'

loop_
_atom_site_label
_atom_site_type_symbol
_atom_site_fract_x
_atom_site_fract_y
_atom_site_fract_z
_atom_site_U_iso_or_equiv
_atom_site_adp_type
_atom_site_occupancy
_atom_site_symmetry_multiplicity
_atom_site_calc_flag
_atom_site_refinement_flags
Ag1 Ag 0.104691(16) 0.133584(11) -0.08032(5) 0.0759(2) Uani 1 1 d .
Ag2 Ag 0.006895(18) -0.032038(13) 0.28860(9) 0.0972(3) Uani 1 1 d .
O1 O 0.0978(3) 0.0710(2) -0.0319(9) 0.141(3) Uani 1 1 d .
O2 O 0.0787(6) 0.0626(7) 0.169(2) 0.44(3) Uani 1 1 d D
O3 O 0.0476(6) 0.0844(6) 0.063(2) 0.346(17) Uani 1 1 d D
O4 O 0.1712(3) 0.2143(4) -0.231(2) 0.218(7) Uani 1 1 d .
O5 O 0.1308(5) 0.1934(3) -0.1411(14) 0.198(6) Uani 1 1 d .
O6 O 0.1610(10) 0.1760(4) -0.330(3) 0.38(2) Uani 1 1 d D
O7 O 0.0228(6) 0.1013(2) 0.320(2) 0.273(9) Uani 1 1 d .
N1 N 0.15141(17) 0.13449(11) 0.0740(6) 0.0709(13) Uani 1 1 d .
N2 N 0.17980(17) 0.12918(9) 0.2794(6) 0.0691(13) Uani 1 1 d .
N3 N 0.08139(15) 0.03791(13) 0.6076(6) 0.0720(13) Uani 1 1 d .
N4 N 0.03015(18) 0.03504(14) 0.4682(8) 0.0844(17) Uani 1 1 d .
N5 N 0.09966(13) -0.02489(11) -0.0088(5) 0.0587(10) Uani 1 1 d .
N6 N 0.04524(17) -0.02795(13) 0.1146(8) 0.0774(15) Uani 1 1 d .
N7 N 0.22664(15) -0.10050(10) 0.3351(5) 0.0611(10) Uani 1 1 d .
N8 N 0.19172(15) -0.11348(11) 0.5194(5) 0.0642(11) Uani 1 1 d .
N9 N 0.0720(3) 0.0678(2) 0.0565(8) 0.107(2) Uani 1 1 d D
N10 N 0.1551(3) 0.1932(3) -0.2505(15) 0.157(6) Uani 1 1 d D
C1 C 0.1525(2) 0.11852(12) 0.1905(7) 0.0676(15) Uani 1 1 d .
H1 H 0.1365 0.1022 0.2078 0.081 Uiso 1 1 calc R
C2 C 0.1765(2) 0.15590(15) 0.0922(8) 0.0752(16) Uani 1 1 d .
H2 H 0.1806 0.1710 0.0272 0.090 Uiso 1 1 calc R
C3 C 0.1953(2) 0.15306(14) 0.2157(8) 0.0766(16) Uani 1 1 d .
H3 H 0.2154 0.1652 0.2524 0.092 Uiso 1 1 calc R
C4 C 0.1894(3) 0.11986(13) 0.4237(8) 0.086(2) Uani 1 1 d .
H4A H 0.1716 0.1296 0.4915 0.103 Uiso 1 1 calc R
H4B H 0.2172 0.1253 0.4464 0.103 Uiso 1 1 calc R
C5 C 0.1848(2) 0.08794(11) 0.4389(6) 0.0666(14) Uani 1 1 d .
C6 C 0.21124(16) 0.06879(11) 0.3706(6) 0.0559(11) Uani 1 1 d .
C7 C 0.20681(14) 0.03965(11) 0.3944(5) 0.0512(10) Uani 1 1 d .
C8 C 0.17853(16) 0.02949(12) 0.4904(5) 0.0567(11) Uani 1 1 d .
C9 C 0.15297(15) 0.04824(15) 0.5569(6) 0.0646(14) Uani 1 1 d .
C10 C 0.15522(19) 0.07701(16) 0.5297(6) 0.0728(16) Uani 1 1 d .
C11 C 0.24295(19) 0.08017(17) 0.2739(8) 0.0805(17) Uani 1 1 d .
H11A H 0.2323 0.0817 0.1778 0.121 Uiso 1 1 calc R
H11B H 0.2658 0.0672 0.2741 0.121 Uiso 1 1 calc R
H11C H 0.2514 0.0990 0.3068 0.121 Uiso 1 1 calc R
C12 C 0.23402(17) 0.01939(14) 0.3150(9) 0.0722(15) Uani 1 1 d .
H12A H 0.2540 0.0123 0.3832 0.087 Uiso 1 1 calc R
H12B H 0.2486 0.0308 0.2438 0.087 Uiso 1 1 calc R
C13 C 0.1782(2) -0.00181(16) 0.5290(9) 0.0860(19) Uani 1 1 d .
H13A H 0.2054 -0.0081 0.5489 0.129 Uiso 1 1 calc R
H13B H 0.1673 -0.0129 0.4501 0.129 Uiso 1 1 calc R
H13C H 0.1616 -0.0047 0.6130 0.129 Uiso 1 1 calc R
C14 C 0.1217(2) 0.0362(2) 0.6628(7) 0.093(3) Uani 1 1 d .
H14A H 0.1281 0.0161 0.6838 0.112 Uiso 1 1 calc R
H14B H 0.1233 0.0470 0.7523 0.112 Uiso 1 1 calc R
C15 C 0.1254(3) 0.0971(2) 0.6040(12) 0.113(3) Uani 1 1 d .
H15A H 0.0982 0.0906 0.5853 0.170 Uiso 1 1 calc R
H15B H 0.1288 0.1165 0.5677 0.170 Uiso 1 1 calc R
H15C H 0.1304 0.0969 0.7060 0.170 Uiso 1 1 calc R
C16 C 0.0686(2) 0.03528(18) 0.4771(8) 0.0809(18) Uani 1 1 d .
H16 H 0.0858 0.0337 0.3977 0.097 Uiso 1 1 calc R
C17 C 0.0489(2) 0.04006(17) 0.6943(8) 0.0790(17) Uani 1 1 d .
H17 H 0.0487 0.0422 0.7940 0.095 Uiso 1 1 calc R
C18 C 0.0172(2) 0.0385(2) 0.6080(10) 0.088(2) Uani 1 1 d .
H18 H -0.0099 0.0396 0.6372 0.106 Uiso 1 1 calc R
C19 C 0.21675(14) -0.00657(11) 0.2388(5) 0.0512(9) Uani 1 1 d .
C20 C 0.23431(14) -0.03345(11) 0.2547(5) 0.0506(10) Uani 1 1 d .
C21 C 0.21908(15) -0.05728(11) 0.1838(5) 0.0534(10) Uani 1 1 d .
C22 C 0.18676(15) -0.05498(12) 0.0933(5) 0.0568(11) Uani 1 1 d .
C23 C 0.17091(15) -0.02718(13) 0.0664(5) 0.0570(11) Uani 1 1 d .
C24 C 0.18475(14) -0.00360(12) 0.1415(5) 0.0541(11) Uani 1 1 d .
C25 C 0.26934(18) -0.03701(13) 0.3528(7) 0.0654(13) Uani 1 1 d .
H25A H 0.2648 -0.0259 0.4391 0.098 Uiso 1 1 calc R
H25B H 0.2936 -0.0302 0.3060 0.098 Uiso 1 1 calc R
H25C H 0.2724 -0.0572 0.3770 0.098 Uiso 1 1 calc R
C26 C 0.23898(17) -0.08596(13) 0.2038(6) 0.0631(13) Uani 1 1 d .
H26A H 0.2325 -0.0983 0.1221 0.076 Uiso 1 1 calc R
H26B H 0.2682 -0.0832 0.2053 0.076 Uiso 1 1 calc R
C27 C 0.1672(2) -0.08081(19) 0.0297(10) 0.094(2) Uani 1 1 d .
H27A H 0.1723 -0.0974 0.0897 0.141 Uiso 1 1 calc R
H27B H 0.1782 -0.0842 -0.0648 0.141 Uiso 1 1 calc R
H27C H 0.1384 -0.0776 0.0227 0.141 Uiso 1 1 calc R
C28 C 0.14167(17) -0.02363(18) -0.0519(6) 0.0722(17) Uani 1 1 d .
H28A H 0.1466 -0.0050 -0.0981 0.087 Uiso 1 1 calc R
H28B H 0.1466 -0.0387 -0.1229 0.087 Uiso 1 1 calc R
C29 C 0.16483(19) 0.02508(15) 0.1208(7) 0.0718(15) Uani 1 1 d .
H29A H 0.1446 0.0279 0.1941 0.108 Uiso 1 1 calc R
H29B H 0.1522 0.0257 0.0276 0.108 Uiso 1 1 calc R
H29C H 0.1849 0.0402 0.1274 0.108 Uiso 1 1 calc R
C30 C 0.08492(17) -0.02779(14) 0.1189(7) 0.0643(13) Uani 1 1 d .
H30 H 0.1004 -0.0295 0.2026 0.077 Uiso 1 1 calc R
C31 C 0.0685(2) -0.02306(13) -0.1017(8) 0.0731(16) Uani 1 1 d .
H31 H 0.0701 -0.0206 -0.2011 0.088 Uiso 1 1 calc R
C32 C 0.0351(2) -0.02552(17) -0.0230(9) 0.0832(19) Uani 1 1 d .
H32 H 0.0087 -0.0255 -0.0588 0.100 Uiso 1 1 calc R
C33 C 0.19455(15) -0.09481(11) 0.4162(6) 0.0582(11) Uani 1 1 d .
H33 H 0.1766 -0.0795 0.4009 0.070 Uiso 1 1 calc R
C34 C 0.2446(2) -0.12362(18) 0.3942(9) 0.088(2) Uani 1 1 d .
H34 H 0.2680 -0.1327 0.3608 0.105 Uiso 1 1 calc R
C35 C 0.2235(2) -0.13131(15) 0.5070(8) 0.0817(18) Uani 1 1 d .
H35 H 0.2296 -0.1467 0.5685 0.098 Uiso 1 1 calc R

loop_
_atom_site_aniso_label
_atom_site_aniso_U_11
_atom_site_aniso_U_22
_atom_site_aniso_U_33
_atom_site_aniso_U_23
_atom_site_aniso_U_13
_atom_site_aniso_U_12
Ag1 0.0851(3) 0.0909(3) 0.0516(2) -0.0001(2) -0.0114(2) 0.0282(2)
Ag2 0.0673(3) 0.0863(4) 0.1380(6) -0.0080(3) 0.0371(3) -0.0037(2)
O1 0.148(7) 0.163(7) 0.111(6) 0.024(5) 0.021(5) -0.020(5)
O2 0.29(2) 0.74(6) 0.28(2) 0.28(3) 0.18(2) 0.31(3)
O3 0.207(16) 0.57(4) 0.26(2) 0.18(2) 0.061(15) 0.15(2)
O4 0.105(7) 0.240(14) 0.308(19) -0.055(14) 0.009(10) -0.012(8)
O5 0.218(12) 0.209(12) 0.166(10) 0.088(9) -0.037(10) -0.011(10)
O6 0.60(5) 0.227(18) 0.32(3) -0.10(2) 0.17(3) -0.21(2)
O7 0.35(2) 0.106(6) 0.36(2) -0.008(10) 0.13(2) 0.064(10)
N1 0.072(3) 0.076(3) 0.065(3) -0.004(2) -0.011(2) 0.018(2)
N2 0.083(3) 0.047(2) 0.077(3) -0.003(2) -0.025(3) 0.0099(19)
N3 0.054(3) 0.101(4) 0.061(3) 0.015(3) 0.006(2) 0.018(2)
N4 0.057(3) 0.092(4) 0.104(5) 0.011(3) -0.003(3) 0.005(3)
N5 0.047(2) 0.073(3) 0.055(2) 0.004(2) -0.0049(18) -0.0006(19)
N6 0.054(3) 0.076(3) 0.102(4) -0.009(3) 0.013(3) -0.001(2)
N7 0.061(3) 0.066(2) 0.056(2) 0.0060(19) 0.0088(19) 0.005(2)
N8 0.065(3) 0.075(3) 0.053(2) 0.004(2) 0.009(2) -0.010(2)
N9 0.097(5) 0.158(7) 0.064(3) 0.010(4) -0.001(4) 0.008(5)
N10 0.125(7) 0.181(11) 0.163(10) 0.101(10) -0.067(8) -0.075(8)
C1 0.092(4) 0.055(3) 0.055(3) 0.005(2) -0.023(3) 0.015(3)
C2 0.070(4) 0.079(4) 0.077(4) 0.012(3) 0.005(3) 0.013(3)
C3 0.083(4) 0.067(3) 0.079(4) -0.002(3) -0.008(3) 0.008(3)
C4 0.128(6) 0.059(3) 0.069(4) -0.003(3) -0.032(4) 0.004(3)
C5 0.084(4) 0.054(2) 0.062(3) -0.001(2) -0.032(3) 0.012(2)
C6 0.054(3) 0.061(3) 0.052(2) 0.005(2) -0.012(2) -0.007(2)
C7 0.040(2) 0.064(3) 0.049(2) 0.0037(19) -0.0071(17) -0.0041(18)
C8 0.052(3) 0.070(3) 0.048(2) 0.007(2) -0.005(2) -0.002(2)
C9 0.045(2) 0.107(4) 0.042(2) 0.001(3) -0.0057(19) 0.005(2)
C10 0.065(3) 0.100(4) 0.054(3) -0.016(3) -0.019(3) 0.030(3)
C11 0.068(4) 0.093(4) 0.080(4) 0.019(4) -0.005(3) -0.013(3)
C12 0.049(3) 0.073(3) 0.095(4) -0.015(3) 0.003(3) 0.003(2)
C13 0.094(5) 0.085(4) 0.078(4) 0.023(3) 0.001(4) -0.018(4)
C14 0.055(3) 0.174(8) 0.051(3) 0.028(4) 0.001(3) 0.014(4)
C15 0.105(6) 0.118(7) 0.117(7) -0.041(6) -0.012(5) 0.044(5)
C16 0.055(3) 0.117(5) 0.070(4) 0.014(4) 0.002(3) 0.003(3)
C17 0.068(4) 0.095(4) 0.074(4) 0.008(3) 0.021(3) -0.002(3)
C18 0.057(3) 0.106(5) 0.102(5) 0.014(4) 0.015(4) -0.004(3)
C19 0.040(2) 0.066(3) 0.048(2) 0.003(2) 0.0032(17) -0.0003(19)
C20 0.042(2) 0.066(3) 0.043(2) 0.0022(19) 0.0007(17) 0.0009(18)
C21 0.048(2) 0.068(3) 0.045(2) 0.001(2) 0.0085(19) -0.0040(19)
C22 0.045(2) 0.079(3) 0.046(2) -0.007(2) 0.0115(18) -0.001(2)
C23 0.046(2) 0.087(3) 0.038(2) 0.003(2) 0.0012(18) -0.009(2)
C24 0.043(2) 0.074(3) 0.045(2) 0.012(2) 0.0032(17) 0.000(2)
C25 0.059(3) 0.071(3) 0.067(3) 0.002(3) -0.017(3) 0.008(2)
C26 0.062(3) 0.069(3) 0.059(3) -0.004(2) 0.018(2) 0.002(2)
C27 0.073(4) 0.112(5) 0.097(5) -0.041(5) 0.016(4) -0.030(4)
C28 0.046(3) 0.122(5) 0.048(3) 0.014(3) -0.005(2) -0.007(3)
C29 0.059(3) 0.084(4) 0.073(3) 0.017(3) -0.002(3) 0.015(3)
C30 0.046(3) 0.080(3) 0.067(3) 0.000(3) 0.002(2) -0.002(2)
C31 0.071(4) 0.069(3) 0.080(4) 0.000(3) -0.025(3) 0.005(3)
C32 0.055(3) 0.089(4) 0.105(5) 0.009(4) -0.021(3) 0.016(3)
C33 0.055(3) 0.064(3) 0.055(2) -0.001(2) 0.008(2) 0.000(2)
C34 0.083(5) 0.088(4) 0.092(5) 0.010(4) 0.004(4) 0.032(4)
C35 0.089(5) 0.082(4) 0.075(4) 0.019(3) 0.006(4) 0.008(3)

loop_
_atom_type_symbol
_atom_type_description
_atom_type_scat_dispersion_real
_atom_type_scat_dispersion_imag
_atom_type_scat_source
C C 0.0033 0.0016 'International Tables Vol C Tables 4.2.6.8 and 6.1.1.4'
H H 0.0000 0.0000 'International Tables Vol C Tables 4.2.6.8 and 6.1.1.4'
N N 0.0061 0.0033 'International Tables Vol C Tables 4.2.6.8 and 6.1.1.4'
O O 0.0106 0.0060 'International Tables Vol C Tables 4.2.6.8 and 6.1.1.4'
Ag Ag -0.8971 1.1015 'International Tables Vol C Tables 4.2.6.8 and 6.1.1.4'

loop_
_geom_angle_atom_site_label_1
_geom_angle_atom_site_label_2
_geom_angle_atom_site_label_3
_geom_angle
_geom_angle_site_symmetry_1
_geom_angle_site_symmetry_3
N8 Ag1 N1 175.09(19) 3_554 .
N6 Ag2 N4 177.7(3) . 2
N6 Ag2 Ag2 90.17(16) . 2
N4 Ag2 Ag2 88.65(18) 2 2
N9 O2 O3 38.2(9) . .
N9 O3 O2 37.7(9) . .
C2 N1 C1 107.6(6) . .
C2 N1 Ag1 124.7(5) . .
C1 N1 Ag1 124.9(5) . .
C1 N2 C3 106.7(5) . .
C1 N2 C4 128.5(6) . .
C3 N2 C4 124.5(6) . .
C16 N3 C17 108.0(6) . .
C16 N3 C14 129.6(6) . .
C17 N3 C14 122.1(6) . .
C16 N4 C18 104.3(7) . .
C16 N4 Ag2 129.8(6) . 2
C18 N4 Ag2 125.8(5) . 2
C30 N5 C31 108.1(5) . .
C30 N5 C28 128.4(5) . .
C31 N5 C28 123.6(5) . .
C30 N6 C32 106.3(6) . .
C30 N6 Ag2 126.1(5) . .
C32 N6 Ag2 127.6(5) . .
C33 N7 C34 106.0(5) . .
C33 N7 C26 127.7(5) . .
C34 N7 C26 126.2(5) . .
C33 N8 C35 106.8(5) . .
C33 N8 Ag1 126.6(4) . 7_545
C35 N8 Ag1 126.6(4) . 7_545
O2 N9 O3 104.1(16) . .
O2 N9 O1 122.8(13) . .
O3 N9 O1 118.0(14) . .
O6 N10 O4 131(2) . .
O6 N10 O5 129.8(15) . .
O4 N10 O5 99.1(19) . .
N1 C1 N2 109.1(6) . .
N1 C1 H1 125.4 . .
N2 C1 H1 125.4 . .
N1 C2 C3 109.8(6) . .
N1 C2 H2 125.1 . .
C3 C2 H2 125.1 . .
C2 C3 N2 106.7(7) . .
C2 C3 H3 126.6 . .
N2 C3 H3 126.6 . .
N2 C4 C5 111.1(5) . .
N2 C4 H4A 109.4 . .
C5 C4 H4A 109.4 . .
N2 C4 H4B 109.4 . .
C5 C4 H4B 109.4 . .
H4A C4 H4B 108.0 . .
C10 C5 C6 119.2(5) . .
C10 C5 C4 119.4(6) . .
C6 C5 C4 121.2(7) . .
C7 C6 C5 118.7(5) . .
C7 C6 C11 121.6(6) . .
C5 C6 C11 119.7(5) . .
C6 C7 C8 120.8(5) . .
C6 C7 C12 118.1(5) . .
C8 C7 C12 121.1(5) . .
C9 C8 C7 120.1(5) . .
C9 C8 C13 120.2(6) . .
C7 C8 C13 119.6(6) . .
C10 C9 C8 120.4(5) . .
C10 C9 C14 120.9(6) . .
C8 C9 C14 118.7(7) . .
C9 C10 C5 120.6(5) . .
C9 C10 C15 118.6(8) . .
C5 C10 C15 120.7(7) . .
C6 C11 H11A 109.5 . .
C6 C11 H11B 109.5 . .
H11A C11 H11B 109.5 . .
C6 C11 H11C 109.5 . .
H11A C11 H11C 109.5 . .
H11B C11 H11C 109.5 . .
C7 C12 C19 120.3(5) . .
C7 C12 H12A 107.2 . .
C19 C12 H12A 107.2 . .
C7 C12 H12B 107.2 . .
C19 C12 H12B 107.2 . .
H12A C12 H12B 106.9 . .
C8 C13 H13A 109.5 . .
C8 C13 H13B 109.5 . .
H13A C13 H13B 109.5 . .
C8 C13 H13C 109.5 . .
H13A C13 H13C 109.5 . .
H13B C13 H13C 109.5 . .
N3 C14 C9 112.1(5) . .
N3 C14 H14A 109.2 . .
C9 C14 H14A 109.2 . .
N3 C14 H14B 109.2 . .
C9 C14 H14B 109.2 . .
H14A C14 H14B 107.9 . .
C10 C15 H15A 109.5 . .
C10 C15 H15B 109.5 . .
H15A C15 H15B 109.5 . .
C10 C15 H15C 109.5 . .
H15A C15 H15C 109.5 . .
H15B C15 H15C 109.5 . .
N4 C16 N3 112.8(7) . .
N4 C16 H16 123.6 . .
N3 C16 H16 123.6 . .
C18 C17 N3 105.3(7) . .
C18 C17 H17 127.4 . .
N3 C17 H17 127.4 . .
C17 C18 N4 109.5(6) . .
C17 C18 H18 125.2 . .
N4 C18 H18 125.2 . .
C20 C19 C24 118.4(5) . .
C20 C19 C12 120.5(5) . .
C24 C19 C12 120.9(5) . .
C19 C20 C21 120.9(5) . .
C19 C20 C25 119.7(5) . .
C21 C20 C25 119.4(5) . .
C22 C21 C20 121.3(5) . .
C22 C21 C26 119.4(5) . .
C20 C21 C26 119.3(5) . .
C21 C22 C23 118.1(5) . .
C21 C22 C27 121.7(6) . .
C23 C22 C27 120.1(6) . .
C24 C23 C22 120.6(5) . .
C24 C23 C28 120.7(6) . .
C22 C23 C28 118.5(5) . .
C23 C24 C19 120.2(5) . .
C23 C24 C29 119.5(5) . .
C19 C24 C29 120.3(5) . .
C20 C25 H25A 109.5 . .
C20 C25 H25B 109.5 . .
H25A C25 H25B 109.5 . .
C20 C25 H25C 109.5 . .
H25A C25 H25C 109.5 . .
H25B C25 H25C 109.5 . .
N7 C26 C21 113.1(4) . .
N7 C26 H26A 109.0 . .
C21 C26 H26A 109.0 . .
N7 C26 H26B 109.0 . .
C21 C26 H26B 109.0 . .
H26A C26 H26B 107.8 . .
C22 C27 H27A 109.5 . .
C22 C27 H27B 109.5 . .
H27A C27 H27B 109.5 . .
C22 C27 H27C 109.5 . .
H27A C27 H27C 109.5 . .
H27B C27 H27C 109.5 . .
N5 C28 C23 114.6(4) . .
N5 C28 H28A 108.6 . .
C23 C28 H28A 108.6 . .
N5 C28 H28B 108.6 . .
C23 C28 H28B 108.6 . .
H28A C28 H28B 107.6 . .
C24 C29 H29A 109.5 . .
C24 C29 H29B 109.5 . .
H29A C29 H29B 109.5 . .
C24 C29 H29C 109.5 . .
H29A C29 H29C 109.5 . .
H29B C29 H29C 109.5 . .
N5 C30 N6 110.4(6) . .
N5 C30 H30 124.8 . .
N6 C30 H30 124.8 . .
C32 C31 N5 106.0(6) . .
C32 C31 H31 127.0 . .
N5 C31 H31 127.0 . .
C31 C32 N6 109.2(6) . .
C31 C32 H32 125.4 . .
N6 C32 H32 125.4 . .
N8 C33 N7 110.4(5) . .
N8 C33 H33 124.8 . .
N7 C33 H33 124.8 . .
C35 C34 N7 108.2(6) . .
C35 C34 H34 125.9 . .
N7 C34 H34 125.9 . .
C34 C35 N8 108.6(6) . .
C34 C35 H35 125.7 . .
N8 C35 H35 125.7 . .

loop_
_geom_bond_atom_site_label_1
_geom_bond_atom_site_label_2
_geom_bond_distance
_geom_bond_site_symmetry_2
Ag1 N8 2.114(5) 3_554
Ag1 N1 2.144(6) .
Ag2 N6 2.099(6) .
Ag2 N4 2.111(7) 2
Ag2 Ag2 3.0436(14) 2
O1 N9 1.214(11) .
O2 N9 1.119(15) .
O2 O3 1.78(2) .
O3 N9 1.133(15) .
O4 N10 1.144(17) .
O5 N10 1.317(19) .
O6 N10 1.122(16) .
N1 C2 1.323(10) .
N1 C1 1.334(8) .
N2 C1 1.341(8) .
N2 C3 1.375(9) .
N2 C4 1.470(9) .
N3 C16 1.313(9) .
N3 C17 1.370(8) .
N3 C14 1.453(8) .
N4 C16 1.294(10) .
N4 C18 1.403(11) .
N4 Ag2 2.111(7) 2
N5 C30 1.314(8) .
N5 C31 1.369(8) .
N5 C28 1.470(7) .
N6 C30 1.333(8) .
N6 C32 1.352(10) .
N7 C33 1.350(7) .
N7 C34 1.362(9) .
N7 C26 1.477(7) .
N8 C33 1.316(8) .
N8 C35 1.362(9) .
N8 Ag1 2.114(5) 7_545
C1 H1 0.9500 .
C2 C3 1.334(10) .
C2 H2 0.9500 .
C3 H3 0.9500 .
C4 C5 1.514(8) .
C4 H4A 0.9900 .
C4 H4B 0.9900 .
C5 C10 1.410(10) .
C5 C6 1.420(9) .
C6 C7 1.394(7) .
C6 C11 1.502(8) .
C7 C8 1.399(7) .
C7 C12 1.518(8) .
C8 C9 1.381(8) .
C8 C13 1.514(9) .
C9 C10 1.377(10) .
C9 C14 1.558(9) .
C10 C15 1.544(10) .
C11 H11A 0.9800 .
C11 H11B 0.9800 .
C11 H11C 0.9800 .
C12 C19 1.530(8) .
C12 H12A 0.9900 .
C12 H12B 0.9900 .
C13 H13A 0.9800 .
C13 H13B 0.9800 .
C13 H13C 0.9800 .
C14 H14A 0.9900 .
C14 H14B 0.9900 .
C15 H15A 0.9800 .
C15 H15B 0.9800 .
C15 H15C 0.9800 .
C16 H16 0.9500 .
C17 C18 1.343(12) .
C17 H17 0.9500 .
C18 H18 0.9500 .
C19 C20 1.401(7) .
C19 C24 1.422(7) .
C20 C21 1.401(7) .
C20 C25 1.508(7) .
C21 C22 1.387(7) .
C21 C26 1.515(8) .
C22 C23 1.432(8) .
C22 C27 1.504(9) .
C23 C24 1.395(8) .
C23 C28 1.499(7) .
C24 C29 1.516(8) .
C25 H25A 0.9800 .
C25 H25B 0.9800 .
C25 H25C 0.9800 .
C26 H26A 0.9900 .
C26 H26B 0.9900 .
C27 H27A 0.9800 .
C27 H27B 0.9800 .
C27 H27C 0.9800 .
C28 H28A 0.9900 .
C28 H28B 0.9900 .
C29 H29A 0.9800 .
C29 H29B 0.9800 .
C29 H29C 0.9800 .
C30 H30 0.9500 .
C31 C32 1.351(11) .
C31 H31 0.9500 .
C32 H32 0.9500 .
C33 H33 0.9500 .
C34 C35 1.330(11) .
C34 H34 0.9500 .
C35 H35 0.9500 .
